data_4082160
loop_
_publ_author_name
'Mirzadeh, Nedaossadat'
'Priv\'er, Steven H.'
'Bennett, Martin A.'
'Wagler, J\"org'
'Bhargava, Suresh K.'

_publ_section_title
;
 Divalent Platinum Complexes of the Carbanion 2-C6F4AsPh2: Monodentate or
 Bidentate Coordination?
;
_journal_issue 24
_journal_name_full Organometallics
_journal_page_first 7451
_journal_paper_doi 10.1021/om400961z
_journal_volume 32
_journal_year 2013
_chemical_formula_moiety 'C26 H22 As F4 I Pt'
_chemical_formula_sum 'C26 H22 As F4 I Pt'
_chemical_formula_weight 807.35
_chemical_name_systematic
;
 ?
;
_space_group_IT_number 4
_symmetry_cell_setting monoclinic
_symmetry_space_group_name_Hall 'P 2yb'
_symmetry_space_group_name_H-M 'P 1 21 1'
_atom_sites_solution_hydrogens geom
_atom_sites_solution_primary direct
_atom_sites_solution_secondary difmap
_audit_creation_method SHELXL-97
_cell_angle_alpha 90.00
_cell_angle_beta 93.598(3)
_cell_angle_gamma 90.00
_cell_formula_units_Z 4
_cell_length_a 10.8610(4)
_cell_length_b 18.6761(9)
_cell_length_c 11.8121(4)
_cell_measurement_reflns_used 36813
_cell_measurement_temperature 130(2)
_cell_measurement_theta_max 28.35
_cell_measurement_theta_min 2.47
_cell_volume 2391.26(17)
_computing_cell_refinement 'STOE X-AREA'
_computing_data_collection 'STOE X-AREA'
_computing_data_reduction 'STOE X-RED'
_computing_molecular_graphics 'ORTEP32 (Farugia)'
_computing_publication_material 'Ciftab (Sheldrick)'
_computing_structure_refinement 'SHELXL-97 (Sheldrick, 1997)'
_computing_structure_solution 'SHELXS-97 (Sheldrick, 1990)'
_diffrn_ambient_temperature 130(2)
_diffrn_measured_fraction_theta_full 0.999
_diffrn_measured_fraction_theta_max 0.999
_diffrn_measurement_device_type 'Stoe IPDS-2T'
_diffrn_measurement_method 'omega scans'
_diffrn_radiation_monochromator graphite
_diffrn_radiation_source 'fine-focus sealed tube'
_diffrn_radiation_type MoK\a
_diffrn_radiation_wavelength 0.71073
_diffrn_reflns_av_R_equivalents 0.0510
_diffrn_reflns_av_sigmaI/netI 0.0482
_diffrn_reflns_limit_h_max 14
_diffrn_reflns_limit_h_min -14
_diffrn_reflns_limit_k_max 24
_diffrn_reflns_limit_k_min -24
_diffrn_reflns_limit_l_max 13
_diffrn_reflns_limit_l_min -15
_diffrn_reflns_number 31614
_diffrn_reflns_theta_full 28.00
_diffrn_reflns_theta_max 28.00
_diffrn_reflns_theta_min 2.47
_exptl_absorpt_coefficient_mu 8.576
_exptl_absorpt_correction_T_max 0.5049
_exptl_absorpt_correction_T_min 0.2760
_exptl_absorpt_correction_type integration
_exptl_absorpt_process_details XShape
_exptl_crystal_colour colorless
_exptl_crystal_density_diffrn 2.243
_exptl_crystal_density_method 'not measured'
_exptl_crystal_description prism
_exptl_crystal_F_000 1512
_exptl_crystal_size_max 0.25
_exptl_crystal_size_mid 0.12
_exptl_crystal_size_min 0.10
_refine_diff_density_max 0.858
_refine_diff_density_min -1.020
_refine_diff_density_rms 0.149
_refine_ls_abs_structure_details 'Flack H D (1983), Acta Cryst. A39, 876-881'
_refine_ls_abs_structure_Flack 0.023(4)
_refine_ls_extinction_method none
_refine_ls_goodness_of_fit_ref 1.030
_refine_ls_hydrogen_treatment constr
_refine_ls_matrix_type full
_refine_ls_number_parameters 595
_refine_ls_number_reflns 11125
_refine_ls_number_restraints 1
_refine_ls_restrained_S_all 1.030
_refine_ls_R_factor_all 0.0434
_refine_ls_R_factor_gt 0.0307
_refine_ls_shift/su_max 0.002
_refine_ls_shift/su_mean 0.000
_refine_ls_structure_factor_coef Fsqd
_refine_ls_weighting_details 'calc w=1/[\s^2^(Fo^2^)+(0.0180P)^2^+1.4261P] where P=(Fo^2^+2Fc^2^)/3'
_refine_ls_weighting_scheme calc
_refine_ls_wR_factor_gt 0.0485
_refine_ls_wR_factor_ref 0.0511
_reflns_number_gt 9650
_reflns_number_total 11125
_reflns_threshold_expression >2sigma(I)
_cod_data_source_file om400961z_si_001.cif
_cod_data_source_block compound7b
_cod_original_sg_symbol_Hall P2yb
_cod_original_sg_symbol_H-M P21
_cod_database_code 4082160

loop_
_symmetry_equiv_pos_as_xyz
'x, y, z'
'-x, y+1/2, -z'

loop_
_atom_site_label
_atom_site_type_symbol
_atom_site_fract_x
_atom_site_fract_y
_atom_site_fract_z
_atom_site_U_iso_or_equiv
_atom_site_adp_type
_atom_site_occupancy
_atom_site_symmetry_multiplicity
_atom_site_calc_flag
_atom_site_refinement_flags
Pt1 Pt 0.295713(19) 0.678350(14) 0.137254(19) 0.01630(5) Uani 1 1 d .
I1 I 0.31643(3) 0.67590(3) 0.35910(3) 0.02345(9) Uani 1 1 d .
As1 As 0.59655(5) 0.63130(4) 0.14635(6) 0.01835(13) Uani 1 1 d .
F1 F 0.7675(3) 0.7722(2) 0.1413(3) 0.0242(8) Uani 1 1 d .
F2 F 0.7005(3) 0.9112(2) 0.1470(3) 0.0284(9) Uani 1 1 d .
F3 F 0.4596(4) 0.9477(2) 0.1468(3) 0.0275(9) Uani 1 1 d .
F4 F 0.2828(3) 0.8464(2) 0.1436(4) 0.0271(9) Uani 1 1 d .
C1 C 0.5578(5) 0.7342(4) 0.1415(5) 0.0187(13) Uani 1 1 d .
C2 C 0.6469(5) 0.7875(4) 0.1436(5) 0.0198(13) Uani 1 1 d .
C3 C 0.6145(6) 0.8590(3) 0.1457(5) 0.0203(14) Uani 1 1 d .
C4 C 0.4909(5) 0.8785(4) 0.1470(4) 0.0174(11) Uani 1 1 d .
C5 C 0.4021(5) 0.8249(4) 0.1433(5) 0.0208(15) Uani 1 1 d .
C6 C 0.4321(5) 0.7530(4) 0.1413(5) 0.0169(13) Uani 1 1 d .
C7 C 0.7309(5) 0.6324(4) 0.2677(6) 0.0230(13) Uani 1 1 d .
C8 C 0.8347(5) 0.5899(4) 0.2633(6) 0.0269(15) Uani 1 1 d .
H8 H 0.8476 0.5623 0.1975 0.032 Uiso 1 1 calc R
C9 C 0.9202(6) 0.5880(4) 0.3564(6) 0.0303(16) Uani 1 1 d .
H9 H 0.9906 0.5580 0.3543 0.036 Uiso 1 1 calc R
C10 C 0.9045(6) 0.6287(4) 0.4510(6) 0.0339(18) Uani 1 1 d .
H10 H 0.9640 0.6276 0.5134 0.041 Uiso 1 1 calc R
C11 C 0.8006(6) 0.6714(5) 0.4542(6) 0.0344(17) Uani 1 1 d .
H11 H 0.7886 0.6993 0.5197 0.041 Uiso 1 1 calc R
C12 C 0.7142(6) 0.6738(5) 0.3634(6) 0.0269(14) Uani 1 1 d .
H12 H 0.6436 0.7037 0.3663 0.032 Uiso 1 1 calc R
C13 C 0.6899(5) 0.6189(4) 0.0097(5) 0.0209(14) Uani 1 1 d .
C14 C 0.7069(5) 0.6730(4) -0.0691(5) 0.0225(13) Uani 1 1 d .
H14 H 0.6772 0.7200 -0.0568 0.027 Uiso 1 1 calc R
C15 C 0.7689(6) 0.6568(4) -0.1675(6) 0.0267(16) Uani 1 1 d .
H15 H 0.7816 0.6935 -0.2211 0.032 Uiso 1 1 calc R
C16 C 0.8112(6) 0.5889(4) -0.1870(6) 0.0306(17) Uani 1 1 d .
H16 H 0.8533 0.5788 -0.2533 0.037 Uiso 1 1 calc R
C17 C 0.7920(6) 0.5353(4) -0.1092(6) 0.0336(17) Uani 1 1 d .
H17 H 0.8214 0.4882 -0.1219 0.040 Uiso 1 1 calc R
C18 C 0.7296(6) 0.5501(4) -0.0121(6) 0.0256(14) Uani 1 1 d .
H18 H 0.7143 0.5126 0.0396 0.031 Uiso 1 1 calc R
C19 C 0.1816(6) 0.5762(4) 0.1192(6) 0.0247(14) Uani 1 1 d .
H19 H 0.2248 0.5577 0.1853 0.030 Uiso 1 1 calc R
C20 C 0.1039(5) 0.6328(4) 0.1338(5) 0.0235(14) Uani 1 1 d .
H20 H 0.0950 0.6480 0.2095 0.028 Uiso 1 1 calc R
C21 C 0.0309(5) 0.6733(5) 0.0414(5) 0.0302(15) Uani 1 1 d .
H21A H 0.0068 0.7204 0.0717 0.036 Uiso 1 1 calc R
H21B H -0.0457 0.6465 0.0203 0.036 Uiso 1 1 calc R
C22 C 0.1011(5) 0.6856(5) -0.0654(5) 0.0278(15) Uani 1 1 d .
H22A H 0.0939 0.6421 -0.1134 0.033 Uiso 1 1 calc R
H22B H 0.0620 0.7257 -0.1092 0.033 Uiso 1 1 calc R
C23 C 0.2369(6) 0.7026(4) -0.0401(5) 0.0206(14) Uani 1 1 d .
H23 H 0.2591 0.7511 -0.0264 0.025 Uiso 1 1 calc R
C24 C 0.3309(5) 0.6518(3) -0.0357(5) 0.0176(13) Uani 1 1 d .
H24 H 0.4127 0.6693 -0.0224 0.021 Uiso 1 1 calc R
C25 C 0.3159(6) 0.5710(4) -0.0501(6) 0.0238(14) Uani 1 1 d .
H25A H 0.3919 0.5471 -0.0188 0.029 Uiso 1 1 calc R
H25B H 0.3062 0.5597 -0.1321 0.029 Uiso 1 1 calc R
C26 C 0.2051(6) 0.5405(4) 0.0084(6) 0.0292(16) Uani 1 1 d .
H26A H 0.1304 0.5454 -0.0435 0.035 Uiso 1 1 calc R
H26B H 0.2190 0.4887 0.0223 0.035 Uiso 1 1 calc R
Pt2 Pt 0.474484(19) 0.880168(14) 0.631650(19) 0.01703(5) Uani 1 1 d .
I2 I 0.48814(4) 0.88895(3) 0.85358(3) 0.02721(11) Uani 1 1 d .
As2 As 0.17791(5) 0.88436(4) 0.63195(5) 0.01752(12) Uani 1 1 d .
F5 F 0.0627(3) 0.7227(2) 0.6579(3) 0.0263(9) Uani 1 1 d .
F6 F 0.1849(4) 0.5982(2) 0.6822(4) 0.0314(9) Uani 1 1 d .
F7 F 0.4343(4) 0.5959(2) 0.6882(4) 0.0333(9) Uani 1 1 d .
F8 F 0.5642(3) 0.7168(2) 0.6589(4) 0.0294(9) Uani 1 1 d .
C27 C 0.2507(6) 0.7881(4) 0.6466(5) 0.0192(13) Uani 1 1 d .
C28 C 0.1869(5) 0.7244(4) 0.6586(5) 0.0197(14) Uani 1 1 d .
C29 C 0.2484(6) 0.6597(3) 0.6723(5) 0.0218(14) Uani 1 1 d .
C30 C 0.3755(6) 0.6582(3) 0.6744(5) 0.0228(14) Uani 1 1 d .
C31 C 0.4399(6) 0.7212(4) 0.6598(6) 0.0217(15) Uani 1 1 d .
C32 C 0.3806(6) 0.7862(4) 0.6469(5) 0.0198(13) Uani 1 1 d .
C33 C 0.0469(5) 0.8745(4) 0.7388(5) 0.0244(13) Uani 1 1 d .
C34 C 0.0832(6) 0.8833(5) 0.8521(5) 0.0303(15) Uani 1 1 d .
H34 H 0.1665 0.8947 0.8742 0.036 Uiso 1 1 calc R
C35 C -0.0033(7) 0.8755(5) 0.9341(6) 0.0378(18) Uani 1 1 d .
H35 H 0.0218 0.8811 1.0121 0.045 Uiso 1 1 calc R
C36 C -0.1236(8) 0.8599(4) 0.9029(8) 0.045(2) Uani 1 1 d .
H36 H -0.1816 0.8538 0.9591 0.054 Uiso 1 1 calc R
C37 C -0.1611(6) 0.8530(4) 0.7885(7) 0.0373(18) Uani 1 1 d .
H37 H -0.2451 0.8436 0.7662 0.045 Uiso 1 1 calc R
C38 C -0.0740(6) 0.8600(4) 0.7064(6) 0.0295(16) Uani 1 1 d .
H38 H -0.0988 0.8546 0.6283 0.035 Uiso 1 1 calc R
C39 C 0.0844(5) 0.8771(4) 0.4840(5) 0.0187(12) Uani 1 1 d .
C40 C 0.0574(6) 0.8132(4) 0.4274(6) 0.0303(17) Uani 1 1 d .
H40 H 0.0813 0.7688 0.4614 0.036 Uiso 1 1 calc R
C41 C -0.0048(7) 0.8146(5) 0.3210(7) 0.0345(18) Uani 1 1 d .
H41 H -0.0260 0.7709 0.2835 0.041 Uiso 1 1 calc R
C42 C -0.0360(5) 0.8788(5) 0.2695(5) 0.0261(14) Uani 1 1 d .
H42 H -0.0772 0.8794 0.1961 0.031 Uiso 1 1 calc R
C43 C -0.0073(7) 0.9420(4) 0.3248(7) 0.0319(18) Uani 1 1 d .
H43 H -0.0291 0.9864 0.2896 0.038 Uiso 1 1 calc R
C44 C 0.0533(7) 0.9412(4) 0.4314(6) 0.0306(17) Uani 1 1 d .
H44 H 0.0736 0.9851 0.4687 0.037 Uiso 1 1 calc R
C45 C 0.5049(6) 0.9994(4) 0.6092(6) 0.0259(14) Uani 1 1 d .
H45 H 0.4776 1.0101 0.6821 0.031 Uiso 1 1 calc R
C46 C 0.6180(6) 0.9683(4) 0.6060(6) 0.0256(15) Uani 1 1 d .
H46 H 0.6585 0.9551 0.6766 0.031 Uiso 1 1 calc R
C47 C 0.6840(6) 0.9530(4) 0.5013(6) 0.0272(15) Uani 1 1 d .
H47A H 0.7735 0.9610 0.5177 0.033 Uiso 1 1 calc R
H47B H 0.6553 0.9871 0.4411 0.033 Uiso 1 1 calc R
C48 C 0.6640(5) 0.8768(5) 0.4574(5) 0.0254(13) Uani 1 1 d .
H48A H 0.6835 0.8753 0.3767 0.031 Uiso 1 1 calc R
H48B H 0.7227 0.8446 0.5000 0.031 Uiso 1 1 calc R
C49 C 0.5353(5) 0.8485(4) 0.4671(5) 0.0207(13) Uani 1 1 d .
H49 H 0.5277 0.7995 0.4872 0.025 Uiso 1 1 calc R
C50 C 0.4256(5) 0.8876(4) 0.4494(4) 0.0190(13) Uani 1 1 d .
H50 H 0.3508 0.8635 0.4627 0.023 Uiso 1 1 calc R
C51 C 0.4159(7) 0.9648(4) 0.4108(6) 0.0282(16) Uani 1 1 d .
H51A H 0.3382 0.9710 0.3633 0.034 Uiso 1 1 calc R
H51B H 0.4852 0.9755 0.3629 0.034 Uiso 1 1 calc R
C52 C 0.4181(7) 1.0187(4) 0.5084(6) 0.0300(16) Uani 1 1 d .
H52A H 0.4422 1.0661 0.4795 0.036 Uiso 1 1 calc R
H52B H 0.3336 1.0232 0.5345 0.036 Uiso 1 1 calc R

loop_
_atom_site_aniso_label
_atom_site_aniso_U_11
_atom_site_aniso_U_22
_atom_site_aniso_U_33
_atom_site_aniso_U_23
_atom_site_aniso_U_13
_atom_site_aniso_U_12
Pt1 0.01586(10) 0.01784(12) 0.01527(11) 0.00030(12) 0.00154(8) -0.00003(11)
I1 0.02681(18) 0.0281(2) 0.01556(19) 0.0000(2) 0.00195(15) 0.0013(2)
As1 0.0164(3) 0.0156(3) 0.0230(3) 0.0020(3) 0.0014(2) -0.0009(2)
F1 0.0163(16) 0.023(2) 0.033(2) 0.0057(17) 0.0011(15) -0.0001(14)
F2 0.0287(19) 0.019(2) 0.036(2) 0.0060(17) -0.0024(17) -0.0090(15)
F3 0.036(2) 0.016(2) 0.030(2) 0.0009(17) 0.0016(17) 0.0028(17)
F4 0.0206(18) 0.024(2) 0.037(2) -0.0019(18) 0.0053(16) 0.0068(16)
C1 0.018(3) 0.025(4) 0.013(3) 0.006(3) -0.001(2) -0.001(3)
C2 0.014(3) 0.028(4) 0.017(3) 0.005(3) -0.003(2) -0.001(2)
C3 0.024(3) 0.020(4) 0.016(3) 0.001(3) -0.003(2) -0.006(2)
C4 0.029(3) 0.012(3) 0.011(3) 0.000(3) 0.001(2) -0.001(3)
C5 0.018(3) 0.029(4) 0.016(3) 0.001(3) 0.001(2) 0.006(3)
C6 0.018(3) 0.021(3) 0.012(3) 0.000(3) -0.001(2) 0.001(2)
C7 0.026(3) 0.017(3) 0.026(3) 0.004(3) 0.002(3) -0.006(3)
C8 0.024(3) 0.034(4) 0.023(3) 0.010(3) 0.008(3) 0.006(3)
C9 0.023(3) 0.037(4) 0.031(4) 0.018(3) -0.001(3) 0.000(3)
C10 0.037(4) 0.032(4) 0.030(4) 0.010(3) -0.016(3) -0.016(3)
C11 0.051(4) 0.022(4) 0.029(4) -0.003(4) -0.007(3) 0.001(4)
C12 0.038(3) 0.014(3) 0.029(3) -0.003(3) -0.003(3) 0.008(3)
C13 0.013(3) 0.029(4) 0.020(3) -0.006(3) -0.005(2) -0.003(2)
C14 0.022(3) 0.017(3) 0.028(3) -0.001(3) -0.005(2) 0.001(3)
C15 0.027(3) 0.030(4) 0.023(3) 0.006(3) -0.001(3) 0.001(3)
C16 0.027(3) 0.040(5) 0.025(4) -0.011(4) 0.003(3) -0.006(3)
C17 0.037(4) 0.025(4) 0.039(4) -0.012(3) 0.006(3) 0.001(3)
C18 0.026(3) 0.019(3) 0.031(4) -0.006(3) 0.001(3) 0.000(3)
C19 0.024(3) 0.026(4) 0.024(3) 0.006(3) -0.001(3) -0.008(3)
C20 0.018(3) 0.034(4) 0.019(3) -0.003(3) 0.007(2) -0.012(3)
C21 0.016(2) 0.045(4) 0.029(3) -0.001(4) -0.002(2) -0.001(3)
C22 0.020(3) 0.042(5) 0.020(3) -0.006(3) -0.005(2) 0.001(3)
C23 0.030(3) 0.025(4) 0.007(3) -0.001(3) 0.003(2) 0.000(3)
C24 0.018(3) 0.024(3) 0.011(3) 0.000(2) 0.002(2) 0.000(2)
C25 0.027(3) 0.022(4) 0.022(3) -0.003(3) 0.004(3) -0.002(3)
C26 0.034(3) 0.020(4) 0.034(4) -0.002(3) -0.001(3) -0.009(3)
Pt2 0.01941(10) 0.01828(13) 0.01351(11) -0.00240(12) 0.00197(8) -0.00167(11)
I2 0.0265(2) 0.0411(3) 0.0141(2) -0.0044(2) 0.00118(15) -0.0024(2)
As2 0.0172(2) 0.0169(3) 0.0185(3) -0.0006(3) 0.0013(2) 0.0003(3)
F5 0.0207(18) 0.026(2) 0.033(2) -0.0005(18) 0.0021(16) -0.0052(16)
F6 0.044(2) 0.016(2) 0.035(2) -0.0014(18) 0.0066(18) -0.0081(17)
F7 0.043(2) 0.021(2) 0.037(2) 0.0031(19) 0.0094(18) 0.0096(18)
F8 0.0216(18) 0.029(2) 0.037(2) 0.0020(19) 0.0042(16) 0.0095(16)
C27 0.028(3) 0.020(3) 0.010(3) -0.001(3) 0.003(2) 0.000(3)
C28 0.017(3) 0.025(4) 0.018(3) -0.002(3) 0.007(2) -0.003(3)
C29 0.029(3) 0.019(4) 0.018(3) 0.001(3) 0.005(3) -0.004(2)
C30 0.034(3) 0.016(4) 0.018(3) 0.002(2) 0.003(3) 0.010(3)
C31 0.023(3) 0.024(4) 0.018(3) -0.001(3) 0.002(2) 0.008(3)
C32 0.026(3) 0.016(3) 0.017(3) 0.001(3) 0.004(2) 0.001(3)
C33 0.028(3) 0.020(3) 0.027(3) -0.003(3) 0.010(2) 0.004(3)
C34 0.033(3) 0.031(4) 0.028(3) -0.012(4) 0.006(3) -0.007(4)
C35 0.063(5) 0.026(4) 0.026(3) -0.006(4) 0.021(3) 0.005(4)
C36 0.059(5) 0.028(5) 0.053(5) 0.010(4) 0.039(4) 0.002(4)
C37 0.024(3) 0.036(4) 0.053(5) 0.000(4) 0.017(3) 0.006(3)
C38 0.026(3) 0.027(4) 0.035(4) 0.001(3) 0.005(3) 0.001(3)
C39 0.018(2) 0.025(3) 0.013(3) 0.003(3) 0.000(2) 0.003(3)
C40 0.036(4) 0.021(4) 0.032(4) 0.000(3) -0.007(3) 0.000(3)
C41 0.038(4) 0.033(5) 0.031(4) -0.010(4) -0.007(3) -0.001(3)
C42 0.020(3) 0.033(4) 0.025(3) 0.001(4) 0.000(2) 0.005(3)
C43 0.039(4) 0.029(4) 0.028(4) -0.001(3) -0.006(3) 0.006(3)
C44 0.039(4) 0.032(4) 0.020(4) -0.002(3) -0.002(3) -0.001(3)
C45 0.039(4) 0.015(3) 0.025(3) -0.003(3) 0.008(3) -0.005(3)
C46 0.031(3) 0.020(4) 0.026(4) -0.003(3) 0.000(3) -0.012(3)
C47 0.023(3) 0.033(4) 0.026(4) 0.001(3) 0.006(3) -0.002(3)
C48 0.027(3) 0.034(4) 0.016(3) -0.008(3) 0.005(2) -0.005(3)
C49 0.027(3) 0.023(4) 0.012(3) 0.004(3) 0.004(2) -0.001(3)
C50 0.027(3) 0.025(4) 0.005(2) 0.001(3) 0.003(2) -0.003(3)
C51 0.038(4) 0.028(4) 0.020(3) 0.005(3) 0.004(3) -0.002(3)
C52 0.040(4) 0.021(4) 0.030(4) 0.000(3) 0.009(3) -0.004(3)

loop_
_atom_type_symbol
_atom_type_description
_atom_type_scat_dispersion_real
_atom_type_scat_dispersion_imag
_atom_type_scat_source
C C 0.0033 0.0016 'International Tables Vol C Tables 4.2.6.8 and 6.1.1.4'
H H 0.0000 0.0000 'International Tables Vol C Tables 4.2.6.8 and 6.1.1.4'
F F 0.0171 0.0103 'International Tables Vol C Tables 4.2.6.8 and 6.1.1.4'
As As 0.0499 2.0058 'International Tables Vol C Tables 4.2.6.8 and 6.1.1.4'
Pt Pt -1.7033 8.3905 'International Tables Vol C Tables 4.2.6.8 and 6.1.1.4'
I I -0.4742 1.8119 'International Tables Vol C Tables 4.2.6.8 and 6.1.1.4'

loop_
_geom_angle_atom_site_label_1
_geom_angle_atom_site_label_2
_geom_angle_atom_site_label_3
_geom_angle
C6 Pt1 C24 90.4(2)
C6 Pt1 C23 92.8(2)
C24 Pt1 C23 37.2(2)
C6 Pt1 C20 159.0(3)
C24 Pt1 C20 96.6(2)
C23 Pt1 C20 81.2(2)
C6 Pt1 C19 165.5(2)
C24 Pt1 C19 81.2(2)
C23 Pt1 C19 87.6(2)
C20 Pt1 C19 35.2(2)
C6 Pt1 I1 88.38(17)
C24 Pt1 I1 159.13(16)
C23 Pt1 I1 163.65(17)
C20 Pt1 I1 91.89(16)
C19 Pt1 I1 95.24(17)
C1 As1 C13 102.2(3)
C1 As1 C7 99.0(3)
C13 As1 C7 101.5(2)
C2 C1 C6 119.8(6)
C2 C1 As1 123.5(4)
C6 C1 As1 116.6(5)
F1 C2 C3 117.1(5)
F1 C2 C1 121.9(6)
C3 C2 C1 121.0(5)
F2 C3 C2 121.4(5)
F2 C3 C4 118.6(6)
C2 C3 C4 120.0(6)
F3 C4 C5 121.3(5)
F3 C4 C3 119.9(6)
C5 C4 C3 118.7(6)
F4 C5 C6 120.9(6)
F4 C5 C4 116.6(6)
C6 C5 C4 122.4(6)
C5 C6 C1 118.1(6)
C5 C6 Pt1 119.6(4)
C1 C6 Pt1 122.3(5)
C8 C7 C12 119.9(6)
C8 C7 As1 122.1(5)
C12 C7 As1 117.8(5)
C7 C8 C9 119.2(7)
C7 C8 H8 120.4
C9 C8 H8 120.4
C10 C9 C8 121.2(7)
C10 C9 H9 119.4
C8 C9 H9 119.4
C9 C10 C11 119.0(6)
C9 C10 H10 120.5
C11 C10 H10 120.5
C12 C11 C10 120.9(7)
C12 C11 H11 119.5
C10 C11 H11 119.5
C11 C12 C7 119.7(7)
C11 C12 H12 120.2
C7 C12 H12 120.2
C18 C13 C14 119.6(6)
C18 C13 As1 116.3(5)
C14 C13 As1 123.8(5)
C13 C14 C15 118.9(7)
C13 C14 H14 120.5
C15 C14 H14 120.5
C16 C15 C14 121.2(7)
C16 C15 H15 119.4
C14 C15 H15 119.4
C15 C16 C17 119.4(7)
C15 C16 H16 120.3
C17 C16 H16 120.3
C16 C17 C18 120.3(7)
C16 C17 H17 119.9
C18 C17 H17 119.9
C13 C18 C17 120.6(7)
C13 C18 H18 119.7
C17 C18 H18 119.7
C20 C19 C26 126.2(6)
C20 C19 Pt1 71.2(4)
C26 C19 Pt1 109.4(4)
C20 C19 H19 116.9
C26 C19 H19 116.9
Pt1 C19 H19 89.4
C19 C20 C21 126.5(6)
C19 C20 Pt1 73.6(3)
C21 C20 Pt1 105.5(4)
C19 C20 H20 116.7
C21 C20 H20 116.7
Pt1 C20 H20 91.0
C20 C21 C22 113.8(5)
C20 C21 H21A 108.8
C22 C21 H21A 108.8
C20 C21 H21B 108.8
C22 C21 H21B 108.8
H21A C21 H21B 107.7
C23 C22 C21 113.3(5)
C23 C22 H22A 108.9
C21 C22 H22A 108.9
C23 C22 H22B 108.9
C21 C22 H22B 108.9
H22A C22 H22B 107.7
C24 C23 C22 124.5(6)
C24 C23 Pt1 69.9(3)
C22 C23 Pt1 111.4(4)
C24 C23 H23 117.8
C22 C23 H23 117.8
Pt1 C23 H23 88.7
C23 C24 C25 126.6(5)
C23 C24 Pt1 72.9(3)
C25 C24 Pt1 108.0(4)
C23 C24 H24 116.7
C25 C24 H24 116.7
Pt1 C24 H24 89.1
C24 C25 C26 113.5(5)
C24 C25 H25A 108.9
C26 C25 H25A 108.9
C24 C25 H25B 108.9
C26 C25 H25B 108.9
H25A C25 H25B 107.7
C19 C26 C25 114.0(6)
C19 C26 H26A 108.7
C25 C26 H26A 108.7
C19 C26 H26B 108.7
C25 C26 H26B 108.7
H26A C26 H26B 107.6
C32 Pt2 C49 91.5(3)
C32 Pt2 C50 92.8(3)
C49 Pt2 C50 37.5(2)
C32 Pt2 C45 158.5(2)
C49 Pt2 C45 96.2(3)
C50 Pt2 C45 81.4(3)
C32 Pt2 C46 166.5(3)
C49 Pt2 C46 80.3(2)
C50 Pt2 C46 87.1(3)
C45 Pt2 C46 34.6(2)
C32 Pt2 I2 87.87(18)
C49 Pt2 I2 155.49(16)
C50 Pt2 I2 167.03(17)
C45 Pt2 I2 93.22(18)
C46 Pt2 I2 95.19(17)
C27 As2 C33 99.2(3)
C27 As2 C39 101.4(3)
C33 As2 C39 102.1(2)
C28 C27 C32 118.9(6)
C28 C27 As2 126.3(5)
C32 C27 As2 114.8(5)
F5 C28 C29 117.0(6)
F5 C28 C27 121.6(6)
C29 C28 C27 121.3(6)
F6 C29 C30 119.8(6)
F6 C29 C28 120.6(5)
C30 C29 C28 119.6(6)
F7 C30 C29 119.4(6)
F7 C30 C31 121.0(6)
C29 C30 C31 119.6(6)
F8 C31 C32 120.8(6)
F8 C31 C30 117.5(6)
C32 C31 C30 121.7(6)
C31 C32 C27 118.9(6)
C31 C32 Pt2 122.3(5)
C27 C32 Pt2 118.8(5)
C38 C33 C34 120.3(6)
C38 C33 As2 123.8(5)
C34 C33 As2 115.9(4)
C33 C34 C35 119.7(6)
C33 C34 H34 120.2
C35 C34 H34 120.2
C36 C35 C34 120.5(7)
C36 C35 H35 119.7
C34 C35 H35 119.7
C35 C36 C37 119.8(7)
C35 C36 H36 120.1
C37 C36 H36 120.1
C36 C37 C38 119.6(7)
C36 C37 H37 120.2
C38 C37 H37 120.2
C33 C38 C37 120.0(7)
C33 C38 H38 120.0
C37 C38 H38 120.0
C44 C39 C40 119.3(5)
C44 C39 As2 115.9(5)
C40 C39 As2 124.6(5)
C41 C40 C39 119.6(7)
C41 C40 H40 120.2
C39 C40 H40 120.2
C42 C41 C40 120.6(7)
C42 C41 H41 119.7
C40 C41 H41 119.7
C41 C42 C43 119.7(6)
C41 C42 H42 120.2
C43 C42 H42 120.2
C42 C43 C44 120.2(7)
C42 C43 H43 119.9
C44 C43 H43 119.9
C39 C44 C43 120.5(7)
C39 C44 H44 119.7
C43 C44 H44 119.7
C46 C45 C52 126.8(7)
C46 C45 Pt2 73.9(4)
C52 C45 Pt2 103.7(4)
C46 C45 H45 116.6
C52 C45 H45 116.6
Pt2 C45 H45 92.6
C45 C46 C47 125.7(6)
C45 C46 Pt2 71.5(4)
C47 C46 Pt2 109.7(4)
C45 C46 H46 117.1
C47 C46 H46 117.1
Pt2 C46 H46 88.8
C46 C47 C48 113.2(6)
C46 C47 H47A 108.9
C48 C47 H47A 108.9
C46 C47 H47B 108.9
C48 C47 H47B 108.9
H47A C47 H47B 107.8
C49 C48 C47 114.5(5)
C49 C48 H48A 108.6
C47 C48 H48A 108.6
C49 C48 H48B 108.6
C47 C48 H48B 108.6
H48A C48 H48B 107.6
C50 C49 C48 126.2(7)
C50 C49 Pt2 71.9(3)
C48 C49 Pt2 108.0(4)
C50 C49 H49 116.9
C48 C49 H49 116.9
Pt2 C49 H49 90.2
C49 C50 C51 125.7(6)
C49 C50 Pt2 70.6(3)
C51 C50 Pt2 111.3(4)
C49 C50 H50 117.2
C51 C50 H50 117.2
Pt2 C50 H50 88.0
C50 C51 C52 113.7(5)
C50 C51 H51A 108.8
C52 C51 H51A 108.8
C50 C51 H51B 108.8
C52 C51 H51B 108.8
H51A C51 H51B 107.7
C45 C52 C51 114.5(6)
C45 C52 H52A 108.6
C51 C52 H52A 108.6
C45 C52 H52B 108.6
C51 C52 H52B 108.6
H52A C52 H52B 107.6

loop_
_geom_bond_atom_site_label_1
_geom_bond_atom_site_label_2
_geom_bond_distance
Pt1 C6 2.032(6)
Pt1 C24 2.159(6)
Pt1 C23 2.199(6)
Pt1 C20 2.249(6)
Pt1 C19 2.278(7)
Pt1 I1 2.6165(5)
As1 C1 1.968(7)
As1 C13 1.973(6)
As1 C7 1.980(6)
F1 C2 1.342(6)
F2 C3 1.349(7)
F3 C4 1.336(8)
F4 C5 1.356(7)
C1 C2 1.386(9)
C1 C6 1.409(8)
C2 C3 1.383(9)
C3 C4 1.392(8)
C4 C5 1.389(9)
C5 C6 1.384(10)
C7 C8 1.383(9)
C7 C12 1.390(10)
C8 C9 1.396(9)
C8 H8 0.9500
C9 C10 1.370(11)
C9 H9 0.9500
C10 C11 1.384(11)
C10 H10 0.9500
C11 C12 1.381(9)
C11 H11 0.9500
C12 H12 0.9500
C13 C18 1.384(9)
C13 C14 1.395(10)
C14 C15 1.412(9)
C14 H14 0.9500
C15 C16 1.374(10)
C15 H15 0.9500
C16 C17 1.384(11)
C16 H16 0.9500
C17 C18 1.396(10)
C17 H17 0.9500
C18 H18 0.9500
C19 C20 1.371(10)
C19 C26 1.504(10)
C19 H19 0.9500
C20 C21 1.511(9)
C20 H20 0.9500
C21 C22 1.531(9)
C21 H21A 0.9900
C21 H21B 0.9900
C22 C23 1.520(8)
C22 H22A 0.9900
C22 H22B 0.9900
C23 C24 1.391(9)
C23 H23 0.9500
C24 C25 1.527(9)
C24 H24 0.9500
C25 C26 1.535(9)
C25 H25A 0.9900
C25 H25B 0.9900
C26 H26A 0.9900
C26 H26B 0.9900
Pt2 C32 2.043(7)
Pt2 C49 2.173(6)
Pt2 C50 2.190(5)
Pt2 C45 2.269(7)
Pt2 C46 2.300(6)
Pt2 I2 2.6214(5)
As2 C27 1.967(7)
As2 C33 1.969(6)
As2 C39 1.970(5)
F5 C28 1.349(7)
F6 C29 1.349(7)
F7 C30 1.332(7)
F8 C31 1.353(7)
C27 C28 1.389(9)
C27 C32 1.411(9)
C28 C29 1.385(9)
C29 C30 1.380(9)
C30 C31 1.384(10)
C31 C32 1.379(9)
C33 C38 1.372(9)
C33 C34 1.380(9)
C34 C35 1.399(9)
C34 H34 0.9500
C35 C36 1.366(11)
C35 H35 0.9500
C36 C37 1.393(12)
C36 H36 0.9500
C37 C38 1.402(10)
C37 H37 0.9500
C38 H38 0.9500
C39 C44 1.381(10)
C39 C40 1.389(10)
C40 C41 1.389(10)
C40 H40 0.9500
C41 C42 1.376(12)
C41 H41 0.9500
C42 C43 1.376(11)
C42 H42 0.9500
C43 C44 1.384(10)
C43 H43 0.9500
C44 H44 0.9500
C45 C46 1.361(10)
C45 C52 1.515(10)
C45 H45 0.9500
C46 C47 1.497(9)
C46 H46 0.9500
C47 C48 1.526(10)
C47 H47A 0.9900
C47 H47B 0.9900
C48 C49 1.506(8)
C48 H48A 0.9900
C48 H48B 0.9900
C49 C50 1.401(9)
C49 H49 0.9500
C50 C51 1.515(10)
C50 H50 0.9500
C51 C52 1.530(10)
C51 H51A 0.9900
C51 H51B 0.9900
C52 H52A 0.9900
C52 H52B 0.9900

loop_
_geom_torsion_atom_site_label_1
_geom_torsion_atom_site_label_2
_geom_torsion_atom_site_label_3
_geom_torsion_atom_site_label_4
_geom_torsion
C13 As1 C1 C2 -59.6(6)
C7 As1 C1 C2 44.4(6)
C13 As1 C1 C6 123.4(5)
C7 As1 C1 C6 -132.6(5)
C6 C1 C2 F1 -178.5(5)
As1 C1 C2 F1 4.6(9)
C6 C1 C2 C3 0.2(9)
As1 C1 C2 C3 -176.7(5)
F1 C2 C3 F2 -0.9(9)
C1 C2 C3 F2 -179.6(5)
F1 C2 C3 C4 179.4(5)
C1 C2 C3 C4 0.7(10)
F2 C3 C4 F3 1.7(8)
C2 C3 C4 F3 -178.6(5)
F2 C3 C4 C5 178.7(5)
C2 C3 C4 C5 -1.6(9)
F3 C4 C5 F4 -2.3(8)
C3 C4 C5 F4 -179.3(5)
F3 C4 C5 C6 178.7(6)
C3 C4 C5 C6 1.8(9)
F4 C5 C6 C1 -179.8(5)
C4 C5 C6 C1 -0.9(9)
F4 C5 C6 Pt1 0.6(8)
C4 C5 C6 Pt1 179.5(5)
C2 C1 C6 C5 -0.1(9)
As1 C1 C6 C5 177.0(5)
C2 C1 C6 Pt1 179.6(5)
As1 C1 C6 Pt1 -3.3(7)
C24 Pt1 C6 C5 109.5(5)
C23 Pt1 C6 C5 72.4(5)
C20 Pt1 C6 C5 -0.2(10)
C19 Pt1 C6 C5 163.9(8)
I1 Pt1 C6 C5 -91.3(5)
C24 Pt1 C6 C1 -70.1(5)
C23 Pt1 C6 C1 -107.2(5)
C20 Pt1 C6 C1 -179.9(5)
C19 Pt1 C6 C1 -15.7(13)
I1 Pt1 C6 C1 89.1(5)
C1 As1 C7 C8 -141.0(6)
C13 As1 C7 C8 -36.5(6)
C1 As1 C7 C12 43.7(6)
C13 As1 C7 C12 148.2(6)
C12 C7 C8 C9 1.4(10)
As1 C7 C8 C9 -173.8(5)
C7 C8 C9 C10 -1.4(11)
C8 C9 C10 C11 1.1(11)
C9 C10 C11 C12 -0.7(12)
C10 C11 C12 C7 0.6(12)
C8 C7 C12 C11 -1.0(11)
As1 C7 C12 C11 174.4(6)
C1 As1 C13 C18 -179.0(5)
C7 As1 C13 C18 79.0(5)
C1 As1 C13 C14 -5.3(5)
C7 As1 C13 C14 -107.3(5)
C18 C13 C14 C15 -2.6(8)
As1 C13 C14 C15 -176.1(4)
C13 C14 C15 C16 0.7(9)
C14 C15 C16 C17 0.4(10)
C15 C16 C17 C18 0.3(10)
C14 C13 C18 C17 3.4(9)
As1 C13 C18 C17 177.4(5)
C16 C17 C18 C13 -2.2(10)
C6 Pt1 C19 C20 -170.2(8)
C24 Pt1 C19 C20 -114.9(4)
C23 Pt1 C19 C20 -78.0(4)
I1 Pt1 C19 C20 85.8(4)
C6 Pt1 C19 C26 -47.4(12)
C24 Pt1 C19 C26 7.9(5)
C23 Pt1 C19 C26 44.8(5)
C20 Pt1 C19 C26 122.8(6)
I1 Pt1 C19 C26 -151.3(4)
C26 C19 C20 C21 -3.4(10)
Pt1 C19 C20 C21 97.3(6)
C26 C19 C20 Pt1 -100.7(6)
C6 Pt1 C20 C19 173.2(6)
C24 Pt1 C20 C19 64.5(4)
C23 Pt1 C20 C19 98.5(4)
I1 Pt1 C20 C19 -96.4(4)
C6 Pt1 C20 C21 49.0(9)
C24 Pt1 C20 C21 -59.7(5)
C23 Pt1 C20 C21 -25.7(5)
C19 Pt1 C20 C21 -124.2(6)
I1 Pt1 C20 C21 139.4(4)
C19 C20 C21 C22 -39.0(10)
Pt1 C20 C21 C22 41.8(7)
C20 C21 C22 C23 -38.7(10)
C21 C22 C23 C24 93.4(8)
C21 C22 C23 Pt1 13.8(8)
C6 Pt1 C23 C24 87.0(4)
C20 Pt1 C23 C24 -113.3(4)
C19 Pt1 C23 C24 -78.5(4)
I1 Pt1 C23 C24 -179.1(5)
C6 Pt1 C23 C22 -152.7(5)
C24 Pt1 C23 C22 120.3(7)
C20 Pt1 C23 C22 7.0(5)
C19 Pt1 C23 C22 41.8(5)
I1 Pt1 C23 C22 -58.9(9)
C22 C23 C24 C25 -2.7(10)
Pt1 C23 C24 C25 100.0(6)
C22 C23 C24 Pt1 -102.7(6)
C6 Pt1 C24 C23 -94.1(4)
C20 Pt1 C24 C23 66.0(4)
C19 Pt1 C24 C23 97.8(4)
I1 Pt1 C24 C23 179.3(4)
C6 Pt1 C24 C25 142.1(4)
C23 Pt1 C24 C25 -123.8(6)
C20 Pt1 C24 C25 -57.8(4)
C19 Pt1 C24 C25 -26.0(4)
I1 Pt1 C24 C25 55.5(7)
C23 C24 C25 C26 -40.3(9)
Pt1 C24 C25 C26 41.5(6)
C20 C19 C26 C25 92.8(8)
Pt1 C19 C26 C25 12.3(7)
C24 C25 C26 C19 -36.3(8)
C33 As2 C27 C28 38.1(6)
C39 As2 C27 C28 -66.3(6)
C33 As2 C27 C32 -140.5(5)
C39 As2 C27 C32 115.1(5)
C32 C27 C28 F5 -179.3(5)
As2 C27 C28 F5 2.1(9)
C32 C27 C28 C29 0.9(10)
As2 C27 C28 C29 -177.7(5)
F5 C28 C29 F6 1.2(9)
C27 C28 C29 F6 -179.0(6)
F5 C28 C29 C30 -179.7(5)
C27 C28 C29 C30 0.2(10)
F6 C29 C30 F7 -1.2(9)
C28 C29 C30 F7 179.6(6)
F6 C29 C30 C31 177.5(6)
C28 C29 C30 C31 -1.7(10)
F7 C30 C31 F8 0.7(9)
C29 C30 C31 F8 -178.0(6)
F7 C30 C31 C32 -179.1(6)
C29 C30 C31 C32 2.2(10)
F8 C31 C32 C27 179.0(6)
C30 C31 C32 C27 -1.1(10)
F8 C31 C32 Pt2 -2.3(9)
C30 C31 C32 Pt2 177.5(5)
C28 C27 C32 C31 -0.4(9)
As2 C27 C32 C31 178.3(5)
C28 C27 C32 Pt2 -179.1(5)
As2 C27 C32 Pt2 -0.4(7)
C49 Pt2 C32 C31 67.7(6)
C50 Pt2 C32 C31 105.2(6)
C45 Pt2 C32 C31 178.8(6)
C46 Pt2 C32 C31 15.6(14)
I2 Pt2 C32 C31 -87.8(5)
C49 Pt2 C32 C27 -113.7(5)
C50 Pt2 C32 C27 -76.2(5)
C45 Pt2 C32 C27 -2.5(10)
C46 Pt2 C32 C27 -165.7(9)
I2 Pt2 C32 C27 90.8(5)
C27 As2 C33 C38 -99.0(7)
C39 As2 C33 C38 4.9(7)
C27 As2 C33 C34 81.3(7)
C39 As2 C33 C34 -174.9(6)
C38 C33 C34 C35 1.8(13)
As2 C33 C34 C35 -178.5(7)
C33 C34 C35 C36 -0.7(13)
C34 C35 C36 C37 -1.1(13)
C35 C36 C37 C38 1.9(12)
C34 C33 C38 C37 -1.0(11)
As2 C33 C38 C37 179.3(6)
C36 C37 C38 C33 -0.9(11)
C27 As2 C39 C44 -160.5(5)
C33 As2 C39 C44 97.3(5)
C27 As2 C39 C40 14.3(6)
C33 As2 C39 C40 -87.8(6)
C44 C39 C40 C41 -2.6(10)
As2 C39 C40 C41 -177.3(6)
C39 C40 C41 C42 2.3(12)
C40 C41 C42 C43 -1.2(10)
C41 C42 C43 C44 0.3(10)
C40 C39 C44 C43 1.8(10)
As2 C39 C44 C43 176.9(6)
C42 C43 C44 C39 -0.7(12)
C32 Pt2 C45 C46 -173.2(6)
C49 Pt2 C45 C46 -62.9(4)
C50 Pt2 C45 C46 -97.4(4)
I2 Pt2 C45 C46 94.5(4)
C32 Pt2 C45 C52 -48.4(9)
C49 Pt2 C45 C52 62.0(5)
C50 Pt2 C45 C52 27.4(4)
C46 Pt2 C45 C52 124.8(7)
I2 Pt2 C45 C52 -140.7(4)
C52 C45 C46 C47 6.0(11)
Pt2 C45 C46 C47 101.3(7)
C52 C45 C46 Pt2 -95.3(7)
C32 Pt2 C46 C45 169.3(10)
C49 Pt2 C46 C45 116.1(4)
C50 Pt2 C46 C45 79.1(4)
I2 Pt2 C46 C45 -88.1(4)
C32 Pt2 C46 C47 47.0(13)
C49 Pt2 C46 C47 -6.2(5)
C50 Pt2 C46 C47 -43.2(5)
C45 Pt2 C46 C47 -122.3(7)
I2 Pt2 C46 C47 149.6(4)
C45 C46 C47 C48 -95.2(8)
Pt2 C46 C47 C48 -14.4(7)
C46 C47 C48 C49 38.4(8)
C47 C48 C49 C50 38.1(8)
C47 C48 C49 Pt2 -42.2(7)
C32 Pt2 C49 C50 92.7(4)
C45 Pt2 C49 C50 -67.2(4)
C46 Pt2 C49 C50 -98.1(4)
I2 Pt2 C49 C50 -179.1(4)
C32 Pt2 C49 C48 -144.2(5)
C50 Pt2 C49 C48 123.1(7)
C45 Pt2 C49 C48 56.0(5)
C46 Pt2 C49 C48 25.1(5)
I2 Pt2 C49 C48 -56.0(7)
C48 C49 C50 C51 3.5(10)
Pt2 C49 C50 C51 102.9(6)
C48 C49 C50 Pt2 -99.4(6)
C32 Pt2 C50 C49 -88.8(4)
C45 Pt2 C50 C49 112.1(4)
C46 Pt2 C50 C49 77.7(4)
I2 Pt2 C50 C49 178.4(7)
C32 Pt2 C50 C51 149.4(4)
C49 Pt2 C50 C51 -121.8(6)
C45 Pt2 C50 C51 -9.7(4)
C46 Pt2 C50 C51 -44.1(5)
I2 Pt2 C50 C51 56.6(10)
C49 C50 C51 C52 -91.7(8)
Pt2 C50 C51 C52 -10.8(7)
C46 C45 C52 C51 37.5(10)
Pt2 C45 C52 C51 -42.5(7)
C50 C51 C52 C45 37.8(8)
